data_7233665
loop_
_publ_author_name
'Noviyan Darmawan'
'Cheng-Han Yang'
'Matteo Mauro'
'Roland Frohlich'
'Luisa De Cola'
'Chih-Hao Chang'
'Zih-Jyun Wu'
'Cheng-Wei Tai'

_publ_section_title
;
 Highly efficient blue and deep-blue emitting zwitterionic iridium(III)
 complexes: synthesis, photophysics and electroluminescence
;
_journal_name_full 'Journal of Materials Chemistry C'
_journal_page_first 2569
_journal_page_last 2582
_journal_paper_doi 10.1039/C3TC32181A
_journal_volume 2
_journal_year 2014
_chemical_formula_sum 'C32 H23 B F7 Ir N10'
_chemical_formula_weight 883.61
_space_group_IT_number 2
_space_group_name_Hall '-P 1'
_space_group_name_H-M_alt 'P -1'
_symmetry_cell_setting triclinic
_symmetry_space_group_name_H-M 'P -1'
_atom_sites_solution_hydrogens geom
_atom_sites_solution_primary direct
_atom_sites_solution_secondary difmap
_cell_angle_alpha 75.465(1)
_cell_angle_beta 79.891(1)
_cell_angle_gamma 88.149(1)
_cell_formula_units_Z 2
_cell_length_a 8.6423(1)
_cell_length_b 13.1265(2)
_cell_length_c 14.9287(2)
_cell_measurement_reflns_used 3622
_cell_measurement_temperature 223(2)
_cell_measurement_theta_max 27.88
_cell_measurement_theta_min 4.08
_cell_volume 1613.78(4)
_computing_cell_refinement 'Collect (Nonius B.V., 1998)'
_computing_data_collection 'Collect (Nonius B.V., 1998)'
_computing_data_reduction 'Denzo-SMN (Otwinowski & Minor, 1997)'
_computing_molecular_graphics 'XP (BrukerAXS, 2000)'
_computing_publication_material 'SHELXL-97 (Sheldrick, 1997)'
_computing_structure_refinement 'SHELXL-97 (Sheldrick, 1997)'
_computing_structure_solution 'SHELXS-97 (Sheldrick, 1990)'
_diffrn_ambient_temperature 223(2)
_diffrn_measured_fraction_theta_full 0.962
_diffrn_measured_fraction_theta_max 0.962
_diffrn_measurement_device_type 'Nonius KappaCCD APEXII'
_diffrn_measurement_method '\w and \f scans'
_diffrn_radiation_monochromator 'Montel mirror'
_diffrn_radiation_source 'rotating anode Nonius FR591'
_diffrn_radiation_type MoK\a
_diffrn_radiation_wavelength 0.71073
_diffrn_reflns_av_R_equivalents 0.043
_diffrn_reflns_av_sigmaI/netI 0.0353
_diffrn_reflns_limit_h_max 11
_diffrn_reflns_limit_h_min -11
_diffrn_reflns_limit_k_max 17
_diffrn_reflns_limit_k_min -13
_diffrn_reflns_limit_l_max 19
_diffrn_reflns_limit_l_min -16
_diffrn_reflns_number 13509
_diffrn_reflns_theta_full 27.90
_diffrn_reflns_theta_max 27.90
_diffrn_reflns_theta_min 4.10
_exptl_absorpt_coefficient_mu 4.219
_exptl_absorpt_correction_T_max 0.6777
_exptl_absorpt_correction_T_min 0.2831
_exptl_absorpt_correction_type multi-scan
_exptl_absorpt_process_details 'Denzo (Otwinowski, Borek, Majewski & Minor, 2003)'
_exptl_crystal_colour 'light yellow'
_exptl_crystal_density_diffrn 1.818
_exptl_crystal_density_method 'not measured'
_exptl_crystal_description needle
_exptl_crystal_F_000 860
_exptl_crystal_size_max 0.40
_exptl_crystal_size_mid 0.12
_exptl_crystal_size_min 0.10
_refine_diff_density_max 1.135
_refine_diff_density_min -2.355
_refine_diff_density_rms 0.118
_refine_ls_extinction_method none
_refine_ls_goodness_of_fit_ref 1.032
_refine_ls_hydrogen_treatment constr
_refine_ls_matrix_type full
_refine_ls_number_parameters 462
_refine_ls_number_reflns 7432
_refine_ls_number_restraints 0
_refine_ls_restrained_S_all 1.032
_refine_ls_R_factor_all 0.0334
_refine_ls_R_factor_gt 0.0320
_refine_ls_shift/su_max 0.003
_refine_ls_shift/su_mean 0.000
_refine_ls_structure_factor_coef Fsqd
_refine_ls_weighting_details 'calc w=1/[\s^2^(Fo^2^)+(0.0542P)^2^+2.6034P] where P=(Fo^2^+2Fc^2^)/3'
_refine_ls_weighting_scheme calc
_refine_ls_wR_factor_gt 0.0842
_refine_ls_wR_factor_ref 0.0864
_reflns_number_gt 7166
_reflns_number_total 7432
_reflns_threshold_expression >2sigma(I)
_cod_data_source_file 1000003.cif
_cod_data_source_block PCOD1000003
_cod_original_sg_symbol_H-M P-1
_cod_database_code 7233665

loop_
_symmetry_equiv_pos_as_xyz
'x, y, z'
'-x, -y, -z'

loop_
_atom_site_label
_atom_site_type_symbol
_atom_site_fract_x
_atom_site_fract_y
_atom_site_fract_z
_atom_site_U_iso_or_equiv
_atom_site_adp_type
_atom_site_occupancy
_atom_site_symmetry_multiplicity
_atom_site_calc_flag
_atom_site_refinement_flags
_atom_site_disorder_assembly
_atom_site_disorder_group
Ir Ir 0.440900(13) 1.307128(9) 0.311811(8) 0.02499(6) Uani 1 1 d . . .
N11 N 0.5585(4) 1.3569(3) 0.1670(2) 0.0297(6) Uani 1 1 d . . .
C12 C 0.6406(5) 1.4468(3) 0.1280(3) 0.0360(8) Uani 1 1 d . . .
H12 H 0.6549 1.4915 0.1664 0.043 Uiso 1 1 calc R . .
C13 C 0.7055(6) 1.4764(4) 0.0329(3) 0.0471(10) Uani 1 1 d . . .
H13 H 0.7635 1.5395 0.0075 0.056 Uiso 1 1 calc R . .
C14 C 0.6834(6) 1.4117(4) -0.0231(3) 0.0519(12) Uani 1 1 d . . .
H14 H 0.7263 1.4302 -0.0875 0.062 Uiso 1 1 calc R . .
C15 C 0.5978(6) 1.3190(4) 0.0154(3) 0.0432(9) Uani 1 1 d . . .
H15 H 0.5814 1.2741 -0.0223 0.052 Uiso 1 1 calc R . .
C16 C 0.5371(4) 1.2940(3) 0.1101(3) 0.0308(7) Uani 1 1 d . . .
C17 C 0.4441(4) 1.1991(3) 0.1583(3) 0.0298(7) Uani 1 1 d . . .
C18 C 0.4095(5) 1.1097(3) 0.1345(3) 0.0354(8) Uani 1 1 d . . .
H18 H 0.4416 1.0926 0.0766 0.042 Uiso 1 1 calc R . .
N19 N 0.3193(4) 1.0517(3) 0.2119(2) 0.0339(7) Uani 1 1 d . . .
N20 N 0.2971(4) 1.0998(2) 0.2824(2) 0.0318(6) Uani 1 1 d . . .
N21 N 0.3745(4) 1.1901(2) 0.2487(2) 0.0261(6) Uani 1 1 d . . .
C22 C 0.2510(7) 0.9460(3) 0.2268(3) 0.0469(11) Uani 1 1 d . . .
H22A H 0.1424 0.9452 0.2598 0.056 Uiso 1 1 calc R . .
H22B H 0.3098 0.8950 0.2676 0.056 Uiso 1 1 calc R . .
B1 B 0.2514(7) 0.9085(4) 0.1313(4) 0.0443(11) Uani 1 1 d . . .
F1 F 0.4030(5) 0.8951(3) 0.0852(3) 0.0782(11) Uani 1 1 d . . .
F2 F 0.1812(5) 0.9842(3) 0.0681(3) 0.0764(11) Uani 1 1 d . . .
F3 F 0.1689(5) 0.8136(2) 0.1530(3) 0.0713(10) Uani 1 1 d . . .
N31 N 0.6071(4) 1.2059(3) 0.3651(3) 0.0371(7) Uani 1 1 d . . .
C32 C 0.7524(5) 1.1990(4) 0.3172(4) 0.0505(11) Uani 1 1 d . . .
H32 H 0.7762 1.2353 0.2535 0.061 Uiso 1 1 calc R . .
C33 C 0.8676(7) 1.1400(6) 0.3588(6) 0.077(2) Uani 1 1 d . . .
H33 H 0.9688 1.1356 0.3246 0.092 Uiso 1 1 calc R . .
C34 C 0.8293(10) 1.0879(7) 0.4523(7) 0.092(3) Uani 1 1 d . . .
H34 H 0.9061 1.0480 0.4826 0.110 Uiso 1 1 calc R . .
C35 C 0.6808(9) 1.0933(5) 0.5020(5) 0.0711(18) Uani 1 1 d . . .
H35 H 0.6554 1.0566 0.5655 0.085 Uiso 1 1 calc R . .
C36 C 0.5698(6) 1.1534(3) 0.4573(3) 0.0451(10) Uani 1 1 d . . .
C37 C 0.4097(6) 1.1724(3) 0.4988(3) 0.0422(9) Uani 1 1 d . . .
C38 C 0.3310(8) 1.1258(4) 0.5891(3) 0.0575(14) Uani 1 1 d . . .
F38 F 0.4085(6) 1.0537(3) 0.6478(2) 0.0858(13) Uani 1 1 d . . .
N39 N 0.1866(7) 1.1426(4) 0.6257(3) 0.0633(13) Uani 1 1 d . . .
C40 C 0.1123(7) 1.2124(4) 0.5694(3) 0.0525(12) Uani 1 1 d . . .
F40 F -0.0370(5) 1.2291(3) 0.6065(3) 0.0770(11) Uani 1 1 d . . .
C41 C 0.1699(5) 1.2658(3) 0.4785(3) 0.0397(9) Uani 1 1 d . . .
H41 H 0.1078 1.3143 0.4429 0.048 Uiso 1 1 calc R . .
C42 C 0.3238(5) 1.2455(3) 0.4411(3) 0.0319(7) Uani 1 1 d . . .
N51 N 0.2733(4) 1.4172(2) 0.2792(2) 0.0295(6) Uani 1 1 d . . .
C52 C 0.1471(4) 1.4002(3) 0.2439(3) 0.0359(8) Uani 1 1 d . . .
H52 H 0.1366 1.3352 0.2296 0.043 Uiso 1 1 calc R . .
C53 C 0.0316(6) 1.4748(4) 0.2277(4) 0.0488(11) Uani 1 1 d . . .
H53 H -0.0561 1.4609 0.2031 0.059 Uiso 1 1 calc R . .
C54 C 0.0482(6) 1.5694(4) 0.2486(4) 0.0541(12) Uani 1 1 d . . .
H54 H -0.0293 1.6210 0.2388 0.065 Uiso 1 1 calc R . .
C55 C 0.1782(6) 1.5892(4) 0.2837(3) 0.0479(10) Uani 1 1 d . . .
H55 H 0.1903 1.6544 0.2971 0.057 Uiso 1 1 calc R . .
C56 C 0.2919(5) 1.5116(3) 0.2994(3) 0.0350(8) Uani 1 1 d . . .
C57 C 0.4324(5) 1.5174(3) 0.3385(3) 0.0361(8) Uani 1 1 d . . .
C58 C 0.4897(7) 1.6045(4) 0.3614(3) 0.0493(11) Uani 1 1 d . . .
F58 F 0.4107(5) 1.6949(2) 0.3466(3) 0.0742(10) Uani 1 1 d . . .
N59 N 0.6158(6) 1.6080(3) 0.3969(3) 0.0527(10) Uani 1 1 d . . .
C60 C 0.6930(6) 1.5203(4) 0.4124(3) 0.0496(11) Uani 1 1 d . . .
F60 F 0.8221(4) 1.5227(3) 0.4510(3) 0.0681(9) Uani 1 1 d . . .
C61 C 0.6561(5) 1.4272(4) 0.3932(3) 0.0420(9) Uani 1 1 d . . .
H61 H 0.7199 1.3676 0.4055 0.050 Uiso 1 1 calc R . .
C62 C 0.5216(5) 1.4250(3) 0.3552(3) 0.0318(7) Uani 1 1 d . . .
N101 N 0.7175(12) 0.6780(6) 0.1403(7) 0.122(3) Uani 1 1 d . . .
C102 C 0.7281(8) 0.7598(5) 0.1436(4) 0.0642(14) Uani 1 1 d . . .
C103 C 0.7464(10) 0.8661(6) 0.1486(5) 0.080(2) Uani 1 1 d . . .
H10A H 0.6648 0.8817 0.1966 0.120 Uiso 1 1 calc R . .
H10B H 0.7382 0.9136 0.0883 0.120 Uiso 1 1 calc R . .
H10C H 0.8486 0.8750 0.1641 0.120 Uiso 1 1 calc R . .
N111 N 0.9616(13) 0.7220(10) 0.8925(7) 0.151(4) Uani 1 1 d . . .
C112 C 1.0188(9) 0.7847(7) 0.9102(5) 0.082(2) Uani 1 1 d . . .
C113 C 1.0984(12) 0.8627(10) 0.9338(12) 0.170(7) Uani 1 1 d . . .
H11A H 1.1524 0.8307 0.9855 0.255 Uiso 1 1 calc R . .
H11B H 1.0236 0.9135 0.9524 0.255 Uiso 1 1 calc R . .
H11C H 1.1744 0.8980 0.8799 0.255 Uiso 1 1 calc R . .

loop_
_atom_site_aniso_label
_atom_site_aniso_U_11
_atom_site_aniso_U_22
_atom_site_aniso_U_33
_atom_site_aniso_U_23
_atom_site_aniso_U_13
_atom_site_aniso_U_12
Ir 0.02758(8) 0.01995(8) 0.02653(8) -0.00434(5) -0.00405(5) -0.00140(5)
N11 0.0285(14) 0.0251(14) 0.0338(15) -0.0053(12) -0.0033(12) -0.0026(11)
C12 0.0386(19) 0.0279(18) 0.0378(19) -0.0048(15) -0.0005(15) -0.0079(15)
C13 0.053(3) 0.036(2) 0.043(2) -0.0018(18) 0.0062(19) -0.0150(19)
C14 0.062(3) 0.048(3) 0.035(2) -0.0019(19) 0.010(2) -0.016(2)
C15 0.053(2) 0.040(2) 0.0327(19) -0.0101(16) 0.0039(17) -0.0084(19)
C16 0.0310(17) 0.0265(16) 0.0319(17) -0.0053(13) 0.0006(13) -0.0029(13)
C17 0.0319(17) 0.0251(16) 0.0310(16) -0.0051(13) -0.0040(13) -0.0022(13)
C18 0.043(2) 0.0285(17) 0.0343(18) -0.0090(14) -0.0042(15) -0.0057(15)
N19 0.0432(18) 0.0247(15) 0.0325(15) -0.0052(12) -0.0045(13) -0.0074(13)
N20 0.0366(16) 0.0242(14) 0.0323(15) -0.0032(11) -0.0052(12) -0.0038(12)
N21 0.0280(14) 0.0206(13) 0.0289(14) -0.0047(11) -0.0045(11) -0.0031(11)
C22 0.072(3) 0.0253(19) 0.040(2) -0.0030(16) -0.006(2) -0.0175(19)
B1 0.063(3) 0.023(2) 0.050(3) -0.0087(18) -0.019(2) -0.006(2)
F1 0.079(2) 0.071(2) 0.093(3) -0.048(2) 0.002(2) -0.0024(19)
F2 0.118(3) 0.0453(17) 0.078(2) -0.0096(16) -0.058(2) -0.0008(18)
F3 0.111(3) 0.0365(15) 0.069(2) -0.0100(14) -0.022(2) -0.0303(17)
N31 0.0366(17) 0.0305(16) 0.0476(19) -0.0092(14) -0.0188(15) 0.0071(13)
C32 0.037(2) 0.043(2) 0.077(3) -0.020(2) -0.017(2) 0.0103(18)
C33 0.046(3) 0.068(4) 0.124(6) -0.031(4) -0.030(4) 0.023(3)
C34 0.090(5) 0.077(5) 0.125(7) -0.025(5) -0.067(5) 0.041(4)
C35 0.090(5) 0.055(3) 0.077(4) -0.008(3) -0.051(4) 0.023(3)
C36 0.063(3) 0.0304(19) 0.048(2) -0.0085(17) -0.029(2) 0.0070(18)
C37 0.070(3) 0.0266(18) 0.0280(17) -0.0011(14) -0.0112(18) -0.0040(18)
C38 0.102(4) 0.035(2) 0.033(2) -0.0003(17) -0.018(2) 0.002(3)
F38 0.145(4) 0.063(2) 0.0393(16) 0.0111(15) -0.026(2) 0.015(2)
N39 0.108(4) 0.041(2) 0.0331(19) -0.0042(17) 0.006(2) -0.010(2)
C40 0.073(3) 0.038(2) 0.039(2) -0.0114(18) 0.016(2) -0.016(2)
F40 0.084(2) 0.061(2) 0.066(2) -0.0144(16) 0.0422(18) -0.0139(18)
C41 0.049(2) 0.0305(19) 0.0359(19) -0.0091(15) 0.0058(17) -0.0100(16)
C42 0.045(2) 0.0245(16) 0.0255(15) -0.0075(13) -0.0022(14) -0.0055(14)
N51 0.0304(14) 0.0204(13) 0.0326(15) -0.0001(11) -0.0015(12) 0.0010(11)
C52 0.0276(17) 0.0337(19) 0.042(2) 0.0005(16) -0.0082(15) 0.0000(14)
C53 0.038(2) 0.046(3) 0.054(3) 0.003(2) -0.0083(19) 0.0082(19)
C54 0.047(3) 0.050(3) 0.054(3) -0.002(2) 0.001(2) 0.023(2)
C55 0.060(3) 0.029(2) 0.048(2) -0.0053(17) -0.002(2) 0.0152(19)
C56 0.047(2) 0.0228(16) 0.0305(17) -0.0032(13) 0.0010(15) 0.0015(15)
C57 0.047(2) 0.0269(17) 0.0323(17) -0.0093(14) 0.0026(15) -0.0041(15)
C58 0.071(3) 0.029(2) 0.049(2) -0.0152(18) -0.002(2) -0.007(2)
F58 0.104(3) 0.0307(15) 0.097(3) -0.0290(16) -0.026(2) 0.0074(16)
N59 0.065(3) 0.043(2) 0.054(2) -0.0238(19) 0.000(2) -0.017(2)
C60 0.047(2) 0.061(3) 0.047(2) -0.028(2) -0.0007(19) -0.019(2)
F60 0.0574(18) 0.087(2) 0.076(2) -0.0435(19) -0.0155(16) -0.0226(17)
C61 0.039(2) 0.045(2) 0.047(2) -0.0198(19) -0.0052(17) -0.0080(17)
C62 0.0372(18) 0.0280(17) 0.0319(17) -0.0116(14) -0.0029(14) -0.0075(14)
N101 0.161(8) 0.054(4) 0.159(8) -0.029(4) -0.045(7) -0.015(4)
C102 0.072(4) 0.057(3) 0.060(3) -0.008(3) -0.011(3) -0.011(3)
C103 0.107(6) 0.063(4) 0.078(4) -0.020(3) -0.029(4) -0.008(4)
N111 0.151(8) 0.184(11) 0.146(8) -0.094(8) -0.014(7) -0.067(8)
C112 0.074(4) 0.113(6) 0.083(5) -0.063(5) -0.018(3) 0.003(4)
C113 0.103(7) 0.169(11) 0.340(19) -0.204(13) -0.115(10) 0.059(7)

loop_
_atom_type_symbol
_atom_type_description
_atom_type_scat_dispersion_real
_atom_type_scat_dispersion_imag
_atom_type_scat_source
C C 0.0033 0.0016 'International Tables Vol C Tables 4.2.6.8 and 6.1.1.4'
H H 0.0000 0.0000 'International Tables Vol C Tables 4.2.6.8 and 6.1.1.4'
B B 0.0013 0.0007 'International Tables Vol C Tables 4.2.6.8 and 6.1.1.4'
N N 0.0061 0.0033 'International Tables Vol C Tables 4.2.6.8 and 6.1.1.4'
F F 0.0171 0.0103 'International Tables Vol C Tables 4.2.6.8 and 6.1.1.4'
Ir Ir -1.4442 7.9887 'International Tables Vol C Tables 4.2.6.8 and 6.1.1.4'

loop_
_geom_angle_atom_site_label_1
_geom_angle_atom_site_label_2
_geom_angle_atom_site_label_3
_geom_angle
_geom_angle_site_symmetry_1
_geom_angle_site_symmetry_3
C42 Ir C62 90.54(15) . .
C42 Ir N51 93.63(15) . .
C62 Ir N51 80.32(15) . .
C42 Ir N31 80.14(17) . .
C62 Ir N31 91.98(16) . .
N51 Ir N31 170.10(13) . .
C42 Ir N21 96.84(13) . .
C62 Ir N21 172.58(13) . .
N51 Ir N21 99.89(13) . .
N31 Ir N21 88.56(13) . .
C42 Ir N11 172.84(12) . .
C62 Ir N11 96.59(14) . .
N51 Ir N11 88.18(12) . .
N31 Ir N11 98.95(14) . .
N21 Ir N11 76.02(12) . .
C12 N11 C16 118.0(3) . .
C12 N11 Ir 125.6(3) . .
C16 N11 Ir 116.3(2) . .
N11 C12 C13 122.3(4) . .
N11 C12 H12 118.8 . .
C13 C12 H12 118.8 . .
C14 C13 C12 118.8(4) . .
C14 C13 H13 120.6 . .
C12 C13 H13 120.6 . .
C13 C14 C15 119.9(4) . .
C13 C14 H14 120.1 . .
C15 C14 H14 120.1 . .
C16 C15 C14 118.6(4) . .
C16 C15 H15 120.7 . .
C14 C15 H15 120.7 . .
N11 C16 C15 122.5(4) . .
N11 C16 C17 114.0(3) . .
C15 C16 C17 123.5(4) . .
N21 C17 C18 107.6(3) . .
N21 C17 C16 117.7(3) . .
C18 C17 C16 134.8(4) . .
N19 C18 C17 104.8(3) . .
N19 C18 H18 127.6 . .
C17 C18 H18 127.6 . .
N20 N19 C18 112.0(3) . .
N20 N19 C22 119.7(3) . .
C18 N19 C22 128.3(3) . .
N21 N20 N19 105.4(3) . .
N20 N21 C17 110.2(3) . .
N20 N21 Ir 133.4(2) . .
C17 N21 Ir 115.4(2) . .
N19 C22 B1 114.5(3) . .
N19 C22 H22A 108.6 . .
B1 C22 H22A 108.6 . .
N19 C22 H22B 108.6 . .
B1 C22 H22B 108.6 . .
H22A C22 H22B 107.6 . .
F2 B1 F3 109.6(4) . .
F2 B1 F1 106.4(5) . .
F3 B1 F1 108.8(4) . .
F2 B1 C22 110.1(4) . .
F3 B1 C22 109.2(4) . .
F1 B1 C22 112.6(4) . .
C32 N31 C36 120.0(4) . .
C32 N31 Ir 123.3(3) . .
C36 N31 Ir 116.2(3) . .
N31 C32 C33 121.9(6) . .
N31 C32 H32 119.1 . .
C33 C32 H32 119.1 . .
C34 C33 C32 117.7(6) . .
C34 C33 H33 121.1 . .
C32 C33 H33 121.1 . .
C35 C34 C33 121.2(6) . .
C35 C34 H34 119.4 . .
C33 C34 H34 119.4 . .
C34 C35 C36 119.0(6) . .
C34 C35 H35 120.5 . .
C36 C35 H35 120.5 . .
N31 C36 C35 120.2(5) . .
N31 C36 C37 112.7(4) . .
C35 C36 C37 127.0(5) . .
C38 C37 C42 116.2(5) . .
C38 C37 C36 127.5(5) . .
C42 C37 C36 116.3(4) . .
N39 C38 F38 114.3(5) . .
N39 C38 C37 127.1(5) . .
F38 C38 C37 118.6(6) . .
C38 N39 C40 114.3(4) . .
N39 C40 F40 114.4(4) . .
N39 C40 C41 126.9(5) . .
F40 C40 C41 118.7(5) . .
C40 C41 C42 117.5(5) . .
C40 C41 H41 121.2 . .
C42 C41 H41 121.2 . .
C41 C42 C37 118.0(4) . .
C41 C42 Ir 127.7(3) . .
C37 C42 Ir 114.4(3) . .
C52 N51 C56 119.8(3) . .
C52 N51 Ir 124.1(3) . .
C56 N51 Ir 116.0(3) . .
N51 C52 C53 122.3(4) . .
N51 C52 H52 118.8 . .
C53 C52 H52 118.8 . .
C54 C53 C52 118.4(5) . .
C54 C53 H53 120.8 . .
C52 C53 H53 120.8 . .
C53 C54 C55 120.2(4) . .
C53 C54 H54 119.9 . .
C55 C54 H54 119.9 . .
C54 C55 C56 119.6(4) . .
C54 C55 H55 120.2 . .
C56 C55 H55 120.2 . .
N51 C56 C55 119.6(4) . .
N51 C56 C57 113.2(3) . .
C55 C56 C57 127.1(4) . .
C58 C57 C62 116.3(4) . .
C58 C57 C56 127.3(4) . .
C62 C57 C56 116.4(3) . .
N59 C58 F58 114.3(4) . .
N59 C58 C57 126.5(5) . .
F58 C58 C57 119.2(5) . .
C58 N59 C60 114.9(4) . .
N59 C60 F60 115.2(4) . .
N59 C60 C61 126.9(5) . .
F60 C60 C61 117.9(5) . .
C60 C61 C62 117.4(5) . .
C60 C61 H61 121.3 . .
C62 C61 H61 121.3 . .
C61 C62 C57 118.1(4) . .
C61 C62 Ir 127.9(3) . .
C57 C62 Ir 113.9(3) . .
N101 C102 C103 178.3(9) . .
C102 C103 H10A 109.5 . .
C102 C103 H10B 109.5 . .
H10A C103 H10B 109.5 . .
C102 C103 H10C 109.5 . .
H10A C103 H10C 109.5 . .
H10B C103 H10C 109.5 . .
N111 C112 C113 177.4(12) . .
C112 C113 H11A 109.5 . .
C112 C113 H11B 109.5 . .
H11A C113 H11B 109.5 . .
C112 C113 H11C 109.5 . .
H11A C113 H11C 109.5 . .
H11B C113 H11C 109.5 . .

loop_
_geom_bond_atom_site_label_1
_geom_bond_atom_site_label_2
_geom_bond_distance
_geom_bond_site_symmetry_2
Ir C42 1.996(4) .
Ir C62 2.009(4) .
Ir N51 2.045(3) .
Ir N31 2.051(3) .
Ir N21 2.132(3) .
Ir N11 2.167(3) .
N11 C12 1.342(5) .
N11 C16 1.360(5) .
C12 C13 1.394(6) .
C12 H12 0.9400 .
C13 C14 1.371(7) .
C13 H13 0.9400 .
C14 C15 1.384(6) .
C14 H14 0.9400 .
C15 C16 1.379(5) .
C15 H15 0.9400 .
C16 C17 1.459(5) .
C17 N21 1.356(5) .
C17 C18 1.364(5) .
C18 N19 1.343(5) .
C18 H18 0.9400 .
N19 N20 1.341(4) .
N19 C22 1.475(5) .
N20 N21 1.319(4) .
C22 B1 1.621(7) .
C22 H22A 0.9800 .
C22 H22B 0.9800 .
B1 F2 1.392(6) .
B1 F3 1.392(5) .
B1 F1 1.396(7) .
N31 C32 1.344(6) .
N31 C36 1.364(6) .
C32 C33 1.380(8) .
C32 H32 0.9400 .
C33 C34 1.377(12) .
C33 H33 0.9400 .
C34 C35 1.374(12) .
C34 H34 0.9400 .
C35 C36 1.378(7) .
C35 H35 0.9400 .
C36 C37 1.454(7) .
C37 C38 1.394(6) .
C37 C42 1.407(6) .
C38 N39 1.307(9) .
C38 F38 1.364(6) .
N39 C40 1.312(8) .
C40 F40 1.346(6) .
C40 C41 1.375(6) .
C41 C42 1.394(6) .
C41 H41 0.9400 .
N51 C52 1.339(5) .
N51 C56 1.368(5) .
C52 C53 1.384(6) .
C52 H52 0.9400 .
C53 C54 1.372(8) .
C53 H53 0.9400 .
C54 C55 1.378(8) .
C54 H54 0.9400 .
C55 C56 1.397(6) .
C55 H55 0.9400 .
C56 C57 1.448(6) .
C57 C58 1.402(6) .
C57 C62 1.407(6) .
C58 N59 1.299(7) .
C58 F58 1.339(6) .
N59 C60 1.302(8) .
C60 F60 1.347(6) .
C60 C61 1.382(6) .
C61 C62 1.384(6) .
C61 H61 0.9400 .
N101 C102 1.095(9) .
C102 C103 1.431(9) .
C103 H10A 0.9700 .
C103 H10B 0.9700 .
C103 H10C 0.9700 .
N111 C112 1.083(11) .
C112 C113 1.399(10) .
C113 H11A 0.9700 .
C113 H11B 0.9700 .
C113 H11C 0.9700 .

loop_
_geom_torsion_atom_site_label_1
_geom_torsion_atom_site_label_2
_geom_torsion_atom_site_label_3
_geom_torsion_atom_site_label_4
_geom_torsion
_geom_torsion_site_symmetry_1
_geom_torsion_site_symmetry_2
_geom_torsion_site_symmetry_3
_geom_torsion_site_symmetry_4
C42 Ir N11 C12 178.6(10) . . . .
C62 Ir N11 C12 -6.2(4) . . . .
N51 Ir N11 C12 73.9(3) . . . .
N31 Ir N11 C12 -99.2(3) . . . .
N21 Ir N11 C12 174.5(4) . . . .
C42 Ir N11 C16 3.3(12) . . . .
C62 Ir N11 C16 178.5(3) . . . .
N51 Ir N11 C16 -101.5(3) . . . .
N31 Ir N11 C16 85.4(3) . . . .
N21 Ir N11 C16 -0.8(3) . . . .
C16 N11 C12 C13 -1.0(6) . . . .
Ir N11 C12 C13 -176.2(4) . . . .
N11 C12 C13 C14 0.6(8) . . . .
C12 C13 C14 C15 0.0(8) . . . .
C13 C14 C15 C16 -0.2(8) . . . .
C12 N11 C16 C15 0.7(6) . . . .
Ir N11 C16 C15 176.4(3) . . . .
C12 N11 C16 C17 -178.9(3) . . . .
Ir N11 C16 C17 -3.3(4) . . . .
C14 C15 C16 N11 -0.1(7) . . . .
C14 C15 C16 C17 179.5(4) . . . .
N11 C16 C17 N21 7.9(5) . . . .
C15 C16 C17 N21 -171.8(4) . . . .
N11 C16 C17 C18 -170.4(4) . . . .
C15 C16 C17 C18 9.9(7) . . . .
N21 C17 C18 N19 0.5(4) . . . .
C16 C17 C18 N19 178.9(4) . . . .
C17 C18 N19 N20 -0.4(5) . . . .
C17 C18 N19 C22 -178.5(4) . . . .
C18 N19 N20 N21 0.1(4) . . . .
C22 N19 N20 N21 178.4(4) . . . .
N19 N20 N21 C17 0.2(4) . . . .
N19 N20 N21 Ir -168.0(3) . . . .
C18 C17 N21 N20 -0.4(4) . . . .
C16 C17 N21 N20 -179.1(3) . . . .
C18 C17 N21 Ir 170.1(3) . . . .
C16 C17 N21 Ir -8.7(4) . . . .
C42 Ir N21 N20 -6.7(4) . . . .
C62 Ir N21 N20 167.4(10) . . . .
N51 Ir N21 N20 -101.7(3) . . . .
N31 Ir N21 N20 73.1(3) . . . .
N11 Ir N21 N20 172.7(4) . . . .
C42 Ir N21 C17 -174.4(3) . . . .
C62 Ir N21 C17 -0.2(11) . . . .
N51 Ir N21 C17 90.7(3) . . . .
N31 Ir N21 C17 -94.5(3) . . . .
N11 Ir N21 C17 5.1(3) . . . .
N20 N19 C22 B1 166.5(4) . . . .
C18 N19 C22 B1 -15.5(7) . . . .
N19 C22 B1 F2 -53.0(6) . . . .
N19 C22 B1 F3 -173.4(4) . . . .
N19 C22 B1 F1 65.6(6) . . . .
C42 Ir N31 C32 -176.5(4) . . . .
C62 Ir N31 C32 -86.3(4) . . . .
N51 Ir N31 C32 -125.0(7) . . . .
N21 Ir N31 C32 86.3(4) . . . .
N11 Ir N31 C32 10.7(4) . . . .
C42 Ir N31 C36 -4.1(3) . . . .
C62 Ir N31 C36 86.1(3) . . . .
N51 Ir N31 C36 47.5(9) . . . .
N21 Ir N31 C36 -101.3(3) . . . .
N11 Ir N31 C36 -176.9(3) . . . .
C36 N31 C32 C33 -0.4(7) . . . .
Ir N31 C32 C33 171.8(5) . . . .
N31 C32 C33 C34 -0.2(10) . . . .
C32 C33 C34 C35 0.9(12) . . . .
C33 C34 C35 C36 -1.0(12) . . . .
C32 N31 C36 C35 0.3(7) . . . .
Ir N31 C36 C35 -172.4(4) . . . .
C32 N31 C36 C37 178.1(4) . . . .
Ir N31 C36 C37 5.4(5) . . . .
C34 C35 C36 N31 0.4(9) . . . .
C34 C35 C36 C37 -177.1(6) . . . .
N31 C36 C37 C38 175.3(4) . . . .
C35 C36 C37 C38 -7.0(8) . . . .
N31 C36 C37 C42 -4.1(5) . . . .
C35 C36 C37 C42 173.6(5) . . . .
C42 C37 C38 N39 0.0(8) . . . .
C36 C37 C38 N39 -179.4(5) . . . .
C42 C37 C38 F38 179.4(4) . . . .
C36 C37 C38 F38 0.0(8) . . . .
F38 C38 N39 C40 179.7(5) . . . .
C37 C38 N39 C40 -0.8(8) . . . .
C38 N39 C40 F40 179.4(5) . . . .
C38 N39 C40 C41 1.1(8) . . . .
N39 C40 C41 C42 -0.5(7) . . . .
F40 C40 C41 C42 -178.7(4) . . . .
C40 C41 C42 C37 -0.4(6) . . . .
C40 C41 C42 Ir 178.8(3) . . . .
C38 C37 C42 C41 0.6(6) . . . .
C36 C37 C42 C41 -179.9(4) . . . .
C38 C37 C42 Ir -178.7(3) . . . .
C36 C37 C42 Ir 0.8(5) . . . .
C62 Ir C42 C41 90.5(4) . . . .
N51 Ir C42 C41 10.2(4) . . . .
N31 Ir C42 C41 -177.6(4) . . . .
N21 Ir C42 C41 -90.3(3) . . . .
N11 Ir C42 C41 -94.2(11) . . . .
C62 Ir C42 C37 -90.3(3) . . . .
N51 Ir C42 C37 -170.6(3) . . . .
N31 Ir C42 C37 1.7(3) . . . .
N21 Ir C42 C37 89.0(3) . . . .
N11 Ir C42 C37 85.0(11) . . . .
C42 Ir N51 C52 -86.8(3) . . . .
C62 Ir N51 C52 -176.8(3) . . . .
N31 Ir N51 C52 -137.4(7) . . . .
N21 Ir N51 C52 10.8(3) . . . .
N11 Ir N51 C52 86.2(3) . . . .
C42 Ir N51 C56 90.3(3) . . . .
C62 Ir N51 C56 0.4(3) . . . .
N31 Ir N51 C56 39.7(8) . . . .
N21 Ir N51 C56 -172.1(3) . . . .
N11 Ir N51 C56 -96.6(3) . . . .
C56 N51 C52 C53 -0.8(6) . . . .
Ir N51 C52 C53 176.2(3) . . . .
N51 C52 C53 C54 0.2(7) . . . .
C52 C53 C54 C55 0.7(7) . . . .
C53 C54 C55 C56 -1.0(7) . . . .
C52 N51 C56 C55 0.5(6) . . . .
Ir N51 C56 C55 -176.7(3) . . . .
C52 N51 C56 C57 179.0(3) . . . .
Ir N51 C56 C57 1.8(4) . . . .
C54 C55 C56 N51 0.4(6) . . . .
C54 C55 C56 C57 -177.9(4) . . . .
N51 C56 C57 C58 176.0(4) . . . .
C55 C56 C57 C58 -5.6(7) . . . .
N51 C56 C57 C62 -3.9(5) . . . .
C55 C56 C57 C62 174.4(4) . . . .
C62 C57 C58 N59 -0.4(7) . . . .
C56 C57 C58 N59 179.6(4) . . . .
C62 C57 C58 F58 179.6(4) . . . .
C56 C57 C58 F58 -0.4(7) . . . .
F58 C58 N59 C60 179.5(4) . . . .
C57 C58 N59 C60 -0.5(8) . . . .
C58 N59 C60 F60 -178.7(4) . . . .
C58 N59 C60 C61 1.5(8) . . . .
N59 C60 C61 C62 -1.3(7) . . . .
F60 C60 C61 C62 178.8(4) . . . .
C60 C61 C62 C57 0.2(6) . . . .
C60 C61 C62 Ir 175.9(3) . . . .
C58 C57 C62 C61 0.5(6) . . . .
C56 C57 C62 C61 -179.5(4) . . . .
C58 C57 C62 Ir -175.7(3) . . . .
C56 C57 C62 Ir 4.2(4) . . . .
C42 Ir C62 C61 88.1(4) . . . .
N51 Ir C62 C61 -178.3(4) . . . .
N31 Ir C62 C61 8.0(4) . . . .
N21 Ir C62 C61 -86.1(11) . . . .
N11 Ir C62 C61 -91.3(4) . . . .
C42 Ir C62 C57 -96.0(3) . . . .
N51 Ir C62 C57 -2.5(3) . . . .
N31 Ir C62 C57 -176.2(3) . . . .
N21 Ir C62 C57 89.7(11) . . . .
N11 Ir C62 C57 84.5(3) . . . .
